data_7234909
loop_
_publ_author_name
'Muhammad Adnan Asghar'
'Shuquan Zhang'
'Tariq Khan'
'Zhihua Sun'
'Aurang Zeb'
'Chengmin Ji'
'Lina Li'
'Sangen Zhao'
'Junhua Luo'

_publ_section_title
;
 Reversible phase transition driven by order-disorder transformations of
 metal-halide moieties in [(C6H14)NH2]2.CuBr4
;
_journal_name_full 'Journal of Materials Chemistry C'
_journal_page_first 7537
_journal_page_last 7540
_journal_paper_doi 10.1039/C6TC02034H
_journal_volume 4
_journal_year 2016
_chemical_formula_sum 'C12 H32 Br4 Cu N2'
_chemical_formula_weight 587.55
_chemical_melting_point 365
_space_group_IT_number 19
_space_group_name_Hall 'P 2ac 2ab'
_space_group_name_H-M_alt 'P 21 21 21'
_symmetry_cell_setting orthorhombic
_symmetry_space_group_name_H-M 'P 21 21 21'
_atom_sites_solution_hydrogens geom
_atom_sites_solution_primary direct
_atom_sites_solution_secondary difmap
_cell_angle_alpha 90.00
_cell_angle_beta 90.00
_cell_angle_gamma 90.00
_cell_formula_units_Z 4
_cell_length_a 9.4357(5)
_cell_length_b 9.5934(5)
_cell_length_c 24.6862(8)
_cell_measurement_reflns_used 6086
_cell_measurement_temperature 173(2)
_cell_measurement_theta_max 27.4739
_cell_measurement_theta_min 2.0061
_cell_volume 2234.61(18)
_computing_structure_refinement 'SHELXL-97 (Sheldrick, 1997)'
_computing_structure_solution 'SHELXS-97 (Sheldrick, 1990)'
_diffrn_ambient_temperature 273(2)
_diffrn_measured_fraction_theta_full 0.993
_diffrn_measured_fraction_theta_max 0.993
_diffrn_measurement_device_type \w
_diffrn_radiation_monochromator graphite
_diffrn_radiation_source 'fine-focus sealed tube'
_diffrn_radiation_type CuK\a
_diffrn_radiation_wavelength 1.54184
_diffrn_reflns_av_R_equivalents 0.0195
_diffrn_reflns_av_sigmaI/netI 0.0328
_diffrn_reflns_limit_h_max 10
_diffrn_reflns_limit_h_min -11
_diffrn_reflns_limit_k_max 9
_diffrn_reflns_limit_k_min -11
_diffrn_reflns_limit_l_max 29
_diffrn_reflns_limit_l_min -21
_diffrn_reflns_number 6232
_diffrn_reflns_theta_full 66.58
_diffrn_reflns_theta_max 66.58
_diffrn_reflns_theta_min 5.84
_exptl_absorpt_coefficient_mu 9.687
_exptl_crystal_colour brown
_exptl_crystal_density_diffrn 1.746
_exptl_crystal_density_method 'not measured'
_exptl_crystal_description prism
_exptl_crystal_F_000 2496
_exptl_crystal_preparation 'Phase Transitions'
_exptl_crystal_recrystallization_method 'Re-crystallisation from solvent: ethanol'
_refine_diff_density_max 0.323
_refine_diff_density_min -0.233
_refine_diff_density_rms 0.051
_refine_ls_abs_structure_details 'Flack H D (1983), Acta Cryst. A39, 876-881'
_refine_ls_abs_structure_Flack -0.02(3)
_refine_ls_extinction_method none
_refine_ls_goodness_of_fit_ref 1.000
_refine_ls_hydrogen_treatment mixed
_refine_ls_matrix_type full
_refine_ls_number_parameters 238
_refine_ls_number_reflns 3607
_refine_ls_number_restraints 2
_refine_ls_restrained_S_all 1.000
_refine_ls_R_factor_all 0.0509
_refine_ls_R_factor_gt 0.0334
_refine_ls_shift/su_max 0.019
_refine_ls_shift/su_mean 0.002
_refine_ls_structure_factor_coef Fsqd
_refine_ls_weighting_details 'calc w=1/[\s^2^(Fo^2^)+(0.0326P)^2^+0.0000P] where P=(Fo^2^+2Fc^2^)/3'
_refine_ls_weighting_scheme calc
_refine_ls_wR_factor_gt 0.0702
_refine_ls_wR_factor_ref 0.0788
_reflns_number_gt 2709
_reflns_number_total 3943
_reflns_threshold_expression >2sigma(I)
_cod_data_source_file J-Mater-Chem-C-2016-4-7537.cif
_cod_data_source_block 2
_cod_original_sg_symbol_H-M P212121
_cod_database_code 7234909

loop_
_symmetry_equiv_pos_as_xyz
'x, y, z'
'-x+1/2, -y, z+1/2'
'x+1/2, -y+1/2, -z'
'-x, y+1/2, -z+1/2'

loop_
_atom_site_label
_atom_site_type_symbol
_atom_site_fract_x
_atom_site_fract_y
_atom_site_fract_z
_atom_site_U_iso_or_equiv
_atom_site_adp_type
_atom_site_occupancy
_atom_site_symmetry_multiplicity
_atom_site_calc_flag
_atom_site_refinement_flags
_atom_site_disorder_assembly
_atom_site_disorder_group
Br4A Br 0.1193(16) 0.838(2) 0.1890(4) 0.071(2) Uani 0.31(7) 1 d P A 1
Cu1A Cu -0.03833(8) 0.72057(8) 0.12591(3) 0.0629(2) Uani 1 1 d . . .
Br1A Br -0.1820(6) 0.8559(9) 0.0641(3) 0.0836(15) Uani 0.53(4) 1 d P A 1
Br2A Br -0.181(3) 0.597(3) 0.1868(5) 0.097(6) Uani 0.42(4) 1 d P A 1
Br3A Br 0.116(3) 0.605(3) 0.0666(5) 0.095(5) Uani 0.31(4) 1 d P A 1
N0AA N -0.0386(5) 1.1707(5) 0.19549(18) 0.0853(14) Uani 1 1 d . . .
H0A1 H 0.0020 1.0838 0.1986 0.102 Uiso 1 1 calc R . .
H0A2 H -0.0261 1.2161 0.2280 0.102 Uiso 1 1 calc R . .
N9 N -0.5064(6) 0.7102(5) 0.0547(2) 0.0893(15) Uani 1 1 d . . .
H9A H -0.4220 0.7492 0.0437 0.107 Uiso 1 1 calc R . .
H9B H -0.5648 0.7060 0.0249 0.107 Uiso 1 1 calc R . .
C13 C -0.4786(9) 0.5660(9) 0.0738(3) 0.119(3) Uani 1 1 d . . .
H13A H -0.4284 0.5706 0.1090 0.143 Uiso 1 1 calc R . .
H13B H -0.5705 0.5187 0.0801 0.143 Uiso 1 1 calc R . .
C18 C -0.5715(9) 0.8015(9) 0.0950(3) 0.126(3) Uani 1 1 d . . .
H18A H -0.6618 0.7588 0.1069 0.151 Uiso 1 1 calc R . .
H18B H -0.5083 0.8058 0.1270 0.151 Uiso 1 1 calc R . .
C12 C -0.6002(10) 0.9429(9) 0.0771(3) 0.135(3) Uani 1 1 d . . .
H12A H -0.5115 0.9873 0.0658 0.202 Uiso 1 1 calc R . .
H12B H -0.6422 0.9961 0.1070 0.202 Uiso 1 1 calc R . .
H12C H -0.6664 0.9407 0.0465 0.202 Uiso 1 1 calc R . .
C15 C -0.3965(10) 0.4838(8) 0.0371(3) 0.126(3) Uani 1 1 d . . .
H15A H -0.3039 0.5301 0.0314 0.151 Uiso 1 1 calc R . .
H15B H -0.4457 0.4809 0.0017 0.151 Uiso 1 1 calc R . .
C1 C -0.2584(8) 1.0532(8) 0.2249(3) 0.109(2) Uani 1 1 d . . .
H1A H -0.2133 0.9606 0.2211 0.131 Uiso 1 1 calc R . .
H1B H -0.2424 1.0861 0.2624 0.131 Uiso 1 1 calc R . .
C16 C -0.2848(12) 0.2579(10) 0.0192(5) 0.204(5) Uani 1 1 d . . .
H16A H -0.3300 0.2544 -0.0165 0.307 Uiso 1 1 calc R . .
H16B H -0.2744 0.1631 0.0334 0.307 Uiso 1 1 calc R . .
H16C H -0.1911 0.3013 0.0160 0.307 Uiso 1 1 calc R . .
C17 C -0.4138(9) 1.0400(11) 0.2149(5) 0.165(4) Uani 1 1 d . . .
H17A H -0.4585 1.1325 0.2199 0.198 Uiso 1 1 calc R . .
H17B H -0.4290 1.0114 0.1768 0.198 Uiso 1 1 calc R . .
C19 C -0.3710(11) 0.3387(8) 0.0556(4) 0.153(3) Uani 1 1 d . . .
H19A H -0.3243 0.3415 0.0915 0.183 Uiso 1 1 calc R . .
H19B H -0.4634 0.2914 0.0601 0.183 Uiso 1 1 calc R . .
C2 C -0.1904(8) 1.1539(8) 0.1857(3) 0.103(2) Uani 1 1 d . . .
H2A H -0.2051 1.1198 0.1483 0.123 Uiso 1 1 calc R . .
H2B H -0.2374 1.2457 0.1890 0.123 Uiso 1 1 calc R . .
C3 C 0.0365(11) 1.2489(9) 0.1527(4) 0.144(3) Uani 1 1 d . . .
H3A H 0.0193 1.2016 0.1177 0.172 Uiso 1 1 calc R . .
H3B H -0.0060 1.3431 0.1503 0.172 Uiso 1 1 calc R . .
C4 C -0.4845(10) 0.9388(13) 0.2508(5) 0.202(5) Uani 1 1 d . . .
H4A H -0.4295 0.8521 0.2517 0.302 Uiso 1 1 calc R . .
H4B H -0.5799 0.9194 0.2371 0.302 Uiso 1 1 calc R . .
H4C H -0.4909 0.9775 0.2875 0.302 Uiso 1 1 calc R . .
C14 C 0.1811(11) 1.2637(9) 0.1594(4) 0.156(4) Uani 1 1 d . . .
H14A H 0.1998 1.3305 0.1886 0.234 Uiso 1 1 calc R . .
H14B H 0.2232 1.2980 0.1256 0.234 Uiso 1 1 calc R . .
H14C H 0.2228 1.1733 0.1687 0.234 Uiso 1 1 calc R . .
Br2C Br -0.133(3) 0.5536(18) 0.1882(6) 0.069(3) Uani 0.20(3) 1 d P A 3
Br1B Br -0.157(2) 0.885(2) 0.0723(6) 0.119(3) Uani 0.47(4) 1 d P A 2
Br2B Br -0.2060(18) 0.634(2) 0.1864(5) 0.095(3) Uani 0.38(3) 1 d P A 2
Br3B Br 0.060(2) 0.5682(11) 0.0600(3) 0.093(3) Uani 0.46(3) 1 d P A 2
Br3C Br 0.115(3) 0.620(4) 0.0635(5) 0.080(5) Uani 0.23(5) 1 d P A 3
Br4B Br 0.1056(10) 0.8549(11) 0.1858(3) 0.0853(14) Uani 0.69(7) 1 d P A 2

loop_
_atom_site_aniso_label
_atom_site_aniso_U_11
_atom_site_aniso_U_22
_atom_site_aniso_U_33
_atom_site_aniso_U_23
_atom_site_aniso_U_13
_atom_site_aniso_U_12
Br4A 0.073(5) 0.092(5) 0.047(3) 0.010(3) 0.003(3) -0.003(3)
Cu1A 0.0769(5) 0.0648(5) 0.0469(3) 0.0020(3) 0.0030(4) 0.0011(4)
Br1A 0.085(4) 0.106(2) 0.0599(15) 0.0112(14) -0.0088(12) 0.019(2)
Br2A 0.093(7) 0.123(14) 0.075(3) 0.040(4) -0.014(4) -0.036(9)
Br3A 0.119(12) 0.078(7) 0.089(6) -0.030(5) 0.020(7) 0.016(5)
N0AA 0.096(4) 0.087(4) 0.073(3) -0.001(3) 0.008(3) 0.002(3)
N9 0.113(4) 0.077(3) 0.078(3) -0.003(3) -0.003(3) 0.011(3)
C13 0.129(7) 0.122(7) 0.106(5) 0.000(5) -0.012(5) 0.034(6)
C18 0.148(7) 0.130(7) 0.100(5) -0.011(5) 0.030(5) 0.011(7)
C12 0.175(8) 0.110(6) 0.119(6) -0.015(5) 0.016(6) 0.042(7)
C15 0.161(7) 0.097(6) 0.119(5) 0.011(5) -0.028(6) 0.024(6)
C1 0.082(5) 0.118(6) 0.128(6) -0.039(5) -0.002(5) -0.003(5)
C16 0.298(14) 0.084(6) 0.232(12) 0.001(8) -0.020(11) 0.021(9)
C17 0.106(8) 0.139(9) 0.249(12) -0.024(9) -0.012(8) 0.012(6)
C19 0.193(9) 0.084(5) 0.181(8) 0.015(6) -0.036(8) 0.038(6)
C2 0.112(6) 0.098(5) 0.099(5) -0.017(5) -0.028(5) 0.003(5)
C3 0.140(8) 0.139(8) 0.152(8) 0.065(6) 0.000(7) -0.021(7)
C4 0.111(7) 0.210(13) 0.283(14) -0.056(12) 0.047(8) -0.029(8)
C14 0.172(9) 0.111(7) 0.185(9) 0.035(6) 0.046(9) -0.006(7)
Br2C 0.084(7) 0.072(4) 0.053(3) 0.022(3) -0.006(3) -0.008(4)
Br1B 0.175(5) 0.111(4) 0.072(2) 0.012(3) -0.014(3) 0.063(4)
Br2B 0.109(5) 0.102(5) 0.075(3) 0.005(4) 0.031(4) -0.013(4)
Br3B 0.143(7) 0.070(2) 0.0663(17) -0.0113(13) 0.014(2) 0.011(3)
Br3C 0.087(8) 0.107(13) 0.046(5) -0.003(5) 0.003(4) 0.018(7)
Br4B 0.109(3) 0.0705(19) 0.077(2) -0.0121(15) -0.020(2) -0.0123(14)

loop_
_atom_type_symbol
_atom_type_description
_atom_type_scat_dispersion_real
_atom_type_scat_dispersion_imag
_atom_type_scat_source
C C 0.0181 0.0091 'International Tables Vol C Tables 4.2.6.8 and 6.1.1.4'
H H 0.0000 0.0000 'International Tables Vol C Tables 4.2.6.8 and 6.1.1.4'
N N 0.0311 0.0180 'International Tables Vol C Tables 4.2.6.8 and 6.1.1.4'
Cu Cu -1.9646 0.5888 'International Tables Vol C Tables 4.2.6.8 and 6.1.1.4'
Br Br -0.6763 1.2805 'International Tables Vol C Tables 4.2.6.8 and 6.1.1.4'

loop_
_geom_angle_atom_site_label_1
_geom_angle_atom_site_label_2
_geom_angle_atom_site_label_3
_geom_angle
_geom_angle_site_symmetry_1
_geom_angle_site_symmetry_3
Br3A Cu1A Br2B 130.8(10) . .
Br3A Cu1A Br2A 121.2(12) . .
Br2B Cu1A Br2A 10.5(11) . .
Br3A Cu1A Br3C 4.0(11) . .
Br2B Cu1A Br3C 134.4(12) . .
Br2A Cu1A Br3C 124.9(14) . .
Br3A Cu1A Br1B 105.2(5) . .
Br2B Cu1A Br1B 106.1(7) . .
Br2A Cu1A Br1B 115.5(9) . .
Br3C Cu1A Br1B 101.7(6) . .
Br3A Cu1A Br4B 106.9(9) . .
Br2B Cu1A Br4B 100.5(3) . .
Br2A Cu1A Br4B 101.7(4) . .
Br3C Cu1A Br4B 106.4(9) . .
Br1B Cu1A Br4B 105.0(8) . .
Br3A Cu1A Br3B 16.0(9) . .
Br2B Cu1A Br3B 119.0(6) . .
Br2A Cu1A Br3B 110.6(10) . .
Br3C Cu1A Br3B 17.6(10) . .
Br1B Cu1A Br3B 102.3(4) . .
Br4B Cu1A Br3B 122.4(6) . .
Br3A Cu1A Br2C 108.4(9) . .
Br2B Cu1A Br2C 25.3(9) . .
Br2A Cu1A Br2C 14.8(6) . .
Br3C Cu1A Br2C 112.3(11) . .
Br1B Cu1A Br2C 129.4(8) . .
Br4B Cu1A Br2C 100.1(5) . .
Br3B Cu1A Br2C 100.0(5) . .
Br3A Cu1A Br1A 102.0(4) . .
Br2B Cu1A Br1A 102.4(6) . .
Br2A Cu1A Br1A 110.8(7) . .
Br3C Cu1A Br1A 98.8(5) . .
Br1B Cu1A Br1A 9.9(6) . .
Br4B Cu1A Br1A 114.9(4) . .
Br3B Cu1A Br1A 96.7(4) . .
Br2C Cu1A Br1A 123.7(7) . .
Br3A Cu1A Br4A 103.9(9) . .
Br2B Cu1A Br4A 99.8(3) . .
Br2A Cu1A Br4A 100.1(4) . .
Br3C Cu1A Br4A 103.8(9) . .
Br1B Cu1A Br4A 109.9(9) . .
Br4B Cu1A Br4A 5.1(5) . .
Br3B Cu1A Br4A 119.1(7) . .
Br2C Cu1A Br4A 97.4(6) . .
Br1A Cu1A Br4A 119.8(6) . .
C2 N0AA C3 114.1(6) . .
C18 N9 C13 114.6(6) . .
C15 C13 N9 114.0(7) . .
C12 C18 N9 115.6(7) . .
C13 C15 C19 114.2(8) . .
C17 C1 C2 111.5(8) . .
C4 C17 C1 113.7(9) . .
C16 C19 C15 113.9(9) . .
N0AA C2 C1 112.4(6) . .
C14 C3 N0AA 116.1(8) . .

loop_
_geom_bond_atom_site_label_1
_geom_bond_atom_site_label_2
_geom_bond_distance
_geom_bond_site_symmetry_2
Br4A Cu1A 2.433(11) .
Cu1A Br3A 2.343(15) .
Cu1A Br2B 2.328(11) .
Cu1A Br2A 2.338(10) .
Cu1A Br3C 2.323(19) .
Cu1A Br1B 2.340(9) .
Cu1A Br4B 2.386(6) .
Cu1A Br3B 2.374(6) .
Cu1A Br2C 2.393(14) .
Cu1A Br1A 2.420(7) .
N0AA C2 1.462(7) .
N0AA C3 1.476(9) .
N9 C18 1.461(9) .
N9 C13 1.485(8) .
C13 C15 1.429(9) .
C18 C12 1.452(10) .
C15 C19 1.485(9) .
C1 C17 1.492(10) .
C1 C2 1.509(9) .
C16 C19 1.438(11) .
C17 C4 1.474(14) .
C3 C14 1.382(9) .
